data_7244110
loop_
_publ_author_name
'Galeev, Andrew R.'
'Moroz, Anna A.'
'Dmitriev, Maksim V.'
'Maslivets, Andrey N.'

_publ_section_title
;
 Cycloaddition of Huisgen 1,4-dipoles: synthesis and rapid epimerization
 of functionalized spiropyrido[2,1-<i>b</i>][1,3]oxazine-pyrroles and
 related products.
;
_journal_issue 1
_journal_name_full 'RSC advances'
_journal_page_first 578
_journal_page_last 587
_journal_paper_doi 10.1039/d1ra08384h
_journal_volume 12
_journal_year 2021
_chemical_formula_moiety 'C31 H28 N2 O8'
_chemical_formula_sum 'C31 H28 N2 O8'
_chemical_formula_weight 556.55
_space_group_crystal_system triclinic
_space_group_IT_number 2
_space_group_name_Hall '-P 1'
_space_group_name_H-M_alt 'P -1'
_atom_sites_solution_hydrogens geom
_atom_sites_solution_primary direct
_audit_creation_date 2021-09-29
_audit_creation_method
;
Olex2 1.3
(compiled 2020.11.12 svn.r5f609507 for OlexSys, GUI svn.r6272)
;
_audit_update_record
;
2021-10-31 deposited with the CCDC.	2021-12-15 downloaded from the CCDC.
;
_cell_angle_alpha 95.263(12)
_cell_angle_beta 107.966(12)
_cell_angle_gamma 103.507(13)
_cell_formula_units_Z 2
_cell_length_a 11.1868(16)
_cell_length_b 11.4255(18)
_cell_length_c 12.2739(16)
_cell_measurement_reflns_used 3391
_cell_measurement_temperature 295.15
_cell_measurement_theta_max 29.0220
_cell_measurement_theta_min 3.7530
_cell_volume 1428.1(4)
_computing_cell_refinement
;
CrysAlisPro, Agilent Technologies,
Version 1.171.37.33 (release 27-03-2014 CrysAlis171 .NET)
(compiled Mar 27 2014,17:12:48)
;
_computing_data_collection
;
CrysAlisPro, Agilent Technologies,
Version 1.171.37.33 (release 27-03-2014 CrysAlis171 .NET)
(compiled Mar 27 2014,17:12:48)
;
_computing_data_reduction
;
CrysAlisPro, Agilent Technologies,
Version 1.171.37.33 (release 27-03-2014 CrysAlis171 .NET)
(compiled Mar 27 2014,17:12:48)
;
_computing_molecular_graphics 'Olex2 1.3 (Dolomanov et al., 2009)'
_computing_publication_material 'Olex2 1.3 (Dolomanov et al., 2009)'
_computing_structure_refinement 'SHELXL 2018/3 (Sheldrick, 2015)'
_computing_structure_solution 'SHELXS  (Sheldrick, 2008)'
_diffrn_ambient_temperature 295.15
_diffrn_detector 'CCD plate'
_diffrn_detector_area_resol_mean 10.4752
_diffrn_detector_type Ruby
_diffrn_measured_fraction_theta_full 0.997
_diffrn_measured_fraction_theta_max 0.840
_diffrn_measurement_details
;
#__ type_ start__ end____ width___ exp.time_
  1 omega   -5.00   64.00   1.0000    2.0000
omega____ theta____ kappa____ phi______ frames
    -       14.3197   77.0000  -30.0000 69

#__ type_ start__ end____ width___ exp.time_
  2 omega  -17.00   80.00   1.0000    2.0000
omega____ theta____ kappa____ phi______ frames
    -       14.3197   38.0000  150.0000 97

#__ type_ start__ end____ width___ exp.time_
  3 omega  -67.00   50.00   1.0000    2.0000
omega____ theta____ kappa____ phi______ frames
    -       14.3197  -77.0000 -150.0000 117

#__ type_ start__ end____ width___ exp.time_
  4 omega -106.00  -80.00   1.0000    2.0000
omega____ theta____ kappa____ phi______ frames
    -      -14.8666  178.0000    0.0000 26
;
_diffrn_measurement_device 'four-circle diffractometer'
_diffrn_measurement_device_type 'New Xcalibur, Ruby'
_diffrn_measurement_method '\w scans'
_diffrn_orient_matrix_UB_11 0.0567817000
_diffrn_orient_matrix_UB_12 0.0413830000
_diffrn_orient_matrix_UB_13 0.0416047000
_diffrn_orient_matrix_UB_21 -0.0243536000
_diffrn_orient_matrix_UB_22 -0.0158858000
_diffrn_orient_matrix_UB_23 0.0451716000
_diffrn_orient_matrix_UB_31 0.0315172000
_diffrn_orient_matrix_UB_32 -0.0473648000
_diffrn_orient_matrix_UB_33 0.0062304000
_diffrn_radiation_monochromator graphite
_diffrn_radiation_probe x-ray
_diffrn_radiation_type 'Mo K\a'
_diffrn_radiation_wavelength 0.71073
_diffrn_reflns_av_R_equivalents 0.0308
_diffrn_reflns_av_unetI/netI 0.0530
_diffrn_reflns_Laue_measured_fraction_full 0.997
_diffrn_reflns_Laue_measured_fraction_max 0.840
_diffrn_reflns_limit_h_max 13
_diffrn_reflns_limit_h_min -14
_diffrn_reflns_limit_k_max 15
_diffrn_reflns_limit_k_min -15
_diffrn_reflns_limit_l_max 15
_diffrn_reflns_limit_l_min -16
_diffrn_reflns_number 10695
_diffrn_reflns_point_group_measured_fraction_full 0.997
_diffrn_reflns_point_group_measured_fraction_max 0.840
_diffrn_reflns_theta_full 26.000
_diffrn_reflns_theta_max 29.359
_diffrn_reflns_theta_min 3.425
_diffrn_source 'Enhance (Mo) X-ray Source'
_exptl_absorpt_coefficient_mu 0.094
_exptl_absorpt_correction_T_max 1.00000
_exptl_absorpt_correction_T_min 0.65807
_exptl_absorpt_correction_type multi-scan
_exptl_absorpt_process_details
;
CrysAlisPro, Agilent Technologies,
Version 1.171.37.33 (release 27-03-2014 CrysAlis171 .NET)
(compiled Mar 27 2014,17:12:48)
Empirical absorption correction using spherical harmonics,
 implemented in SCALE3 ABSPACK scaling algorithm.
;
_exptl_crystal_colour 'clear yellow'
_exptl_crystal_colour_lustre clear
_exptl_crystal_colour_primary yellow
_exptl_crystal_density_diffrn 1.294
_exptl_crystal_description block
_exptl_crystal_F_000 584
_exptl_crystal_size_max 0.6
_exptl_crystal_size_mid 0.5
_exptl_crystal_size_min 0.4
_refine_diff_density_max 0.275
_refine_diff_density_min -0.250
_refine_diff_density_rms 0.048
_refine_ls_extinction_coef 0.028(4)
_refine_ls_extinction_expression Fc^*^=kFc[1+0.001xFc^2^\l^3^/sin(2\q)]^-1/4^
_refine_ls_extinction_method 'SHELXL-2018/3 (Sheldrick 2018)'
_refine_ls_goodness_of_fit_ref 1.045
_refine_ls_hydrogen_treatment constr
_refine_ls_matrix_type full
_refine_ls_number_parameters 375
_refine_ls_number_reflns 6592
_refine_ls_number_restraints 0
_refine_ls_restrained_S_all 1.045
_refine_ls_R_factor_all 0.0870
_refine_ls_R_factor_gt 0.0592
_refine_ls_shift/su_max 0.000
_refine_ls_shift/su_mean 0.000
_refine_ls_structure_factor_coef Fsqd
_refine_ls_weighting_details 'w=1/[\s^2^(Fo^2^)+(0.0865P)^2^+0.1786P] where P=(Fo^2^+2Fc^2^)/3'
_refine_ls_weighting_scheme calc
_refine_ls_wR_factor_gt 0.1542
_refine_ls_wR_factor_ref 0.1804
_reflns_Friedel_coverage 0.000
_reflns_number_gt 4505
_reflns_number_total 6592
_reflns_threshold_expression 'I > 2\s(I)'
_cod_data_source_file d1ra08384h2.cif
_cod_data_source_block psu-486(aa-36)
_cod_depositor_comments 'Adding full bibliography for 7244108--7244111.cif.'
_cod_database_code 7244110
_shelx_shelxl_version_number 2018/3
_shelx_space_group_comment
;
The symmetry employed for this shelxl refinement is uniquely defined
by the following loop, which should always be used as a source of
symmetry information in preference to the above space-group names.
They are only intended as comments.
;
_shelx_estimated_absorpt_t_max 0.963
_shelx_estimated_absorpt_t_min 0.946
_reflns_odcompleteness_completeness 99.76
_reflns_odcompleteness_iscentric 1
_reflns_odcompleteness_theta 26.32
_olex2_refinement_description
;
1. Fixed Uiso
 At 1.2 times of:
  All C(H) groups, All C(H,H) groups
 At 1.5 times of:
  All C(H,H,H) groups
2.a Ternary CH refined with riding coordinates:
 C11(H11)
2.b Secondary CH2 refined with riding coordinates:
 C26(H26A,H26B)
2.c Aromatic/amide H refined with riding coordinates:
 C7(H7), C8(H8), C9(H9), C10(H10), C13(H13), C14(H14), C17(H17), C18(H18),
 C20(H20), C21(H21), C22(H22), C23(H23), C24(H24)
2.d Idealised Me refined as rotating group:
 C16(H16B,H16C,H16A), C27(H27A,H27B,H27C), C29(H29A,H29B,H29C), C31(H31A,H31B,
 H31C)
;
_olex2_submission_special_instructions 'No special instructions were received'

loop_
_space_group_symop_operation_xyz
'x, y, z'
'-x, -y, -z'

loop_
_atom_site_label
_atom_site_type_symbol
_atom_site_fract_x
_atom_site_fract_y
_atom_site_fract_z
_atom_site_U_iso_or_equiv
_atom_site_adp_type
_atom_site_occupancy
_atom_site_site_symmetry_order
_atom_site_calc_flag
_atom_site_refinement_flags_posn
_atom_site_refinement_flags_adp
_atom_site_refinement_flags_occupancy
_atom_site_disorder_assembly
_atom_site_disorder_group
C1 C 0.59852(17) 0.74551(16) 0.41307(15) 0.0333(4) Uani 1 1 d . . . . .
N1 N 0.72322(14) 0.73358(14) 0.46142(13) 0.0366(4) Uani 1 1 d . . . . .
O1 O 0.51002(12) 0.71689(12) 0.45030(11) 0.0407(3) Uani 1 1 d . . . . .
C2 C 0.59609(16) 0.81023(16) 0.30804(15) 0.0325(4) Uani 1 1 d . . . . .
N2 N 0.40431(14) 0.90953(13) 0.17024(12) 0.0342(4) Uani 1 1 d . . . . .
O2 O 0.70476(17) 0.9122(2) 0.13816(16) 0.0880(7) Uani 1 1 d . . . . .
C3 C 0.73221(17) 0.82269(16) 0.30483(16) 0.0362(4) Uani 1 1 d . . . . .
O3 O 0.88891(17) 0.8658(2) 0.21717(18) 0.0900(7) Uani 1 1 d . . . . .
C4 C 0.80009(17) 0.77616(16) 0.39357(16) 0.0355(4) Uani 1 1 d . . . . .
O4 O 0.58523(12) 0.93031(11) 0.33843(11) 0.0388(3) Uani 1 1 d . . . . .
C5 C 0.48813(16) 0.73959(16) 0.19606(15) 0.0331(4) Uani 1 1 d . . . . .
O5 O 0.55544(16) 0.56156(13) 0.22918(14) 0.0601(4) Uani 1 1 d . . . . .
C6 C 0.41120(16) 0.79757(16) 0.12564(15) 0.0330(4) Uani 1 1 d . . . . .
O6 O 0.37825(14) 0.54838(12) 0.07567(13) 0.0537(4) Uani 1 1 d . . . . .
C7 C 0.37871(19) 0.99847(18) 0.10416(18) 0.0433(5) Uani 1 1 d . . . . .
H7 H 0.359864 0.981519 0.024139 0.052 Uiso 1 1 calc R U . . .
O7 O 0.20445(14) 0.72976(17) -0.02459(14) 0.0671(5) Uani 1 1 d . . . . .
C8 C 0.3807(2) 1.1076(2) 0.1534(2) 0.0565(6) Uani 1 1 d . . . . .
H8 H 0.360680 1.165443 0.107487 0.068 Uiso 1 1 calc R U . . .
O8 O 0.38351(14) 0.73084(16) -0.06908(12) 0.0579(4) Uani 1 1 d . . . . .
C9 C 0.4137(2) 1.1368(2) 0.2776(2) 0.0551(6) Uani 1 1 d . . . . .
H9 H 0.411968 1.212596 0.310947 0.066 Uiso 1 1 calc R U . . .
C10 C 0.4465(2) 1.05711(18) 0.34487(18) 0.0478(5) Uani 1 1 d . . . . .
H10 H 0.467156 1.078467 0.424778 0.057 Uiso 1 1 calc R U . . .
C11 C 0.45146(17) 0.93534(16) 0.29739(15) 0.0345(4) Uani 1 1 d . . . . .
H11 H 0.398443 0.872530 0.325626 0.041 Uiso 1 1 calc R U . . .
C12 C 0.76579(17) 0.68496(16) 0.56565(15) 0.0350(4) Uani 1 1 d . . . . .
C13 C 0.69767(18) 0.57063(17) 0.57308(17) 0.0408(4) Uani 1 1 d . . . . .
H13 H 0.623098 0.525940 0.511885 0.049 Uiso 1 1 calc R U . . .
C14 C 0.7417(2) 0.5234(2) 0.6727(2) 0.0505(5) Uani 1 1 d . . . . .
H14 H 0.695043 0.446582 0.678004 0.061 Uiso 1 1 calc R U . . .
C15 C 0.8533(2) 0.5866(2) 0.7650(2) 0.0554(6) Uani 1 1 d . . . . .
C16 C 0.9075(3) 0.5285(3) 0.8680(3) 0.0894(10) Uani 1 1 d . . . . .
H16B H 0.931199 0.585724 0.938569 0.134 Uiso 1 1 calc R U . . .
H16C H 0.983325 0.506005 0.862966 0.134 Uiso 1 1 calc R U . . .
H16A H 0.842337 0.456895 0.867885 0.134 Uiso 1 1 calc R U . . .
C17 C 0.9177(2) 0.7015(2) 0.75613(19) 0.0571(6) Uani 1 1 d . . . . .
H17 H 0.992151 0.746404 0.817391 0.069 Uiso 1 1 calc R U . . .
C18 C 0.8745(2) 0.75169(19) 0.65832(18) 0.0496(5) Uani 1 1 d . . . . .
H18 H 0.918408 0.830330 0.654755 0.060 Uiso 1 1 calc R U . . .
C19 C 0.93139(17) 0.75632(17) 0.42201(17) 0.0387(4) Uani 1 1 d . . . . .
C20 C 0.9417(2) 0.6401(2) 0.4041(2) 0.0627(7) Uani 1 1 d . . . . .
H20 H 0.866354 0.574997 0.374611 0.075 Uiso 1 1 calc R U . . .
C21 C 1.0619(3) 0.6179(3) 0.4290(3) 0.0868(10) Uani 1 1 d . . . . .
H21 H 1.067112 0.538150 0.415384 0.104 Uiso 1 1 calc R U . . .
C22 C 1.1735(3) 0.7116(3) 0.4732(3) 0.0782(8) Uani 1 1 d . . . . .
H22 H 1.254675 0.696218 0.489844 0.094 Uiso 1 1 calc R U . . .
C23 C 1.1653(2) 0.8255(3) 0.4926(3) 0.0954(11) Uani 1 1 d . . . . .
H23 H 1.241222 0.889691 0.524766 0.114 Uiso 1 1 calc R U . . .
C24 C 1.0443(2) 0.8490(2) 0.4652(3) 0.0847(10) Uani 1 1 d . . . . .
H24 H 1.040187 0.929390 0.476462 0.102 Uiso 1 1 calc R U . . .
C25 C 0.7718(2) 0.8715(2) 0.21234(19) 0.0484(5) Uani 1 1 d . . . . .
C26 C 0.9397(3) 0.9108(3) 0.1303(3) 0.0972(11) Uani 1 1 d . . . . .
H26A H 0.878244 0.872642 0.053194 0.117 Uiso 1 1 calc R U . . .
H26B H 0.952893 0.998537 0.137797 0.117 Uiso 1 1 calc R U . . .
C27 C 1.0604(4) 0.8829(5) 0.1460(5) 0.164(2) Uani 1 1 d . . . . .
H27A H 1.091729 0.905900 0.084375 0.245 Uiso 1 1 calc R U . . .
H27B H 1.047836 0.796643 0.144800 0.245 Uiso 1 1 calc R U . . .
H27C H 1.123158 0.927101 0.219444 0.245 Uiso 1 1 calc R U . . .
C28 C 0.48016(18) 0.60949(17) 0.16961(17) 0.0390(4) Uani 1 1 d . . . . .
C29 C 0.3613(3) 0.4190(2) 0.0477(3) 0.0721(8) Uani 1 1 d . . . . .
H29A H 0.294928 0.386708 -0.027224 0.108 Uiso 1 1 calc R U . . .
H29B H 0.335562 0.378917 0.105517 0.108 Uiso 1 1 calc R U . . .
H29C H 0.442256 0.405256 0.046059 0.108 Uiso 1 1 calc R U . . .
C30 C 0.31993(18) 0.74745(18) 0.00276(16) 0.0402(4) Uani 1 1 d . . . . .
C31 C 0.3030(3) 0.6856(4) -0.1905(2) 0.0993(11) Uani 1 1 d . . . . .
H31A H 0.354399 0.658828 -0.232224 0.149 Uiso 1 1 calc R U . . .
H31B H 0.270891 0.749786 -0.223690 0.149 Uiso 1 1 calc R U . . .
H31C H 0.230562 0.618151 -0.195661 0.149 Uiso 1 1 calc R U . . .

loop_
_atom_site_aniso_label
_atom_site_aniso_U_11
_atom_site_aniso_U_22
_atom_site_aniso_U_33
_atom_site_aniso_U_23
_atom_site_aniso_U_13
_atom_site_aniso_U_12
C1 0.0292(9) 0.0369(9) 0.0282(9) 0.0024(8) 0.0019(7) 0.0109(7)
N1 0.0270(8) 0.0477(9) 0.0336(8) 0.0135(7) 0.0035(6) 0.0144(6)
O1 0.0312(7) 0.0542(8) 0.0378(7) 0.0110(6) 0.0101(6) 0.0148(6)
C2 0.0283(9) 0.0354(9) 0.0299(9) 0.0042(8) 0.0023(7) 0.0123(7)
N2 0.0310(8) 0.0403(8) 0.0289(8) 0.0077(7) 0.0028(6) 0.0148(6)
O2 0.0612(11) 0.1452(18) 0.0716(12) 0.0705(14) 0.0227(10) 0.0351(12)
C3 0.0292(9) 0.0411(10) 0.0359(10) 0.0079(8) 0.0069(8) 0.0105(8)
O3 0.0612(11) 0.1501(19) 0.1009(15) 0.0777(15) 0.0523(11) 0.0535(12)
C4 0.0295(9) 0.0387(9) 0.0359(10) 0.0073(8) 0.0068(8) 0.0106(7)
O4 0.0326(7) 0.0368(7) 0.0371(7) 0.0017(6) -0.0026(5) 0.0125(5)
C5 0.0273(9) 0.0390(9) 0.0289(9) 0.0039(8) 0.0038(7) 0.0104(7)
O5 0.0660(10) 0.0496(8) 0.0575(10) 0.0059(8) 0.0008(8) 0.0309(8)
C6 0.0261(9) 0.0405(9) 0.0286(9) 0.0039(8) 0.0041(7) 0.0101(7)
O6 0.0518(9) 0.0370(7) 0.0551(9) -0.0062(7) 0.0008(7) 0.0093(6)
C7 0.0461(12) 0.0480(11) 0.0377(11) 0.0184(9) 0.0101(9) 0.0180(9)
O7 0.0305(8) 0.1050(13) 0.0481(9) -0.0062(9) -0.0056(7) 0.0184(8)
C8 0.0738(16) 0.0465(12) 0.0539(14) 0.0214(11) 0.0166(12) 0.0273(11)
O8 0.0465(9) 0.0885(11) 0.0298(7) -0.0011(8) 0.0069(7) 0.0144(8)
C9 0.0675(15) 0.0444(11) 0.0558(14) 0.0075(11) 0.0163(12) 0.0271(11)
C10 0.0538(13) 0.0506(12) 0.0380(11) 0.0035(10) 0.0090(9) 0.0232(10)
C11 0.0342(10) 0.0387(9) 0.0278(9) 0.0060(8) 0.0041(7) 0.0135(8)
C12 0.0305(9) 0.0434(10) 0.0304(9) 0.0099(8) 0.0046(7) 0.0153(8)
C13 0.0303(10) 0.0472(11) 0.0397(11) 0.0085(9) 0.0051(8) 0.0100(8)
C14 0.0388(11) 0.0567(12) 0.0588(14) 0.0280(11) 0.0160(10) 0.0126(9)
C15 0.0362(11) 0.0831(16) 0.0492(13) 0.0351(12) 0.0080(10) 0.0204(11)
C16 0.0569(16) 0.131(3) 0.0766(19) 0.069(2) 0.0071(14) 0.0213(16)
C17 0.0416(12) 0.0720(15) 0.0379(11) 0.0135(11) -0.0081(9) 0.0064(10)
C18 0.0421(11) 0.0480(11) 0.0429(12) 0.0110(10) -0.0031(9) 0.0054(9)
C19 0.0308(10) 0.0450(10) 0.0382(10) 0.0063(9) 0.0059(8) 0.0145(8)
C20 0.0420(13) 0.0497(12) 0.096(2) 0.0029(13) 0.0256(13) 0.0142(10)
C21 0.0620(18) 0.0655(16) 0.150(3) 0.0192(19) 0.047(2) 0.0360(14)
C22 0.0429(15) 0.097(2) 0.099(2) 0.0112(17) 0.0155(14) 0.0403(15)
C23 0.0285(13) 0.085(2) 0.139(3) -0.032(2) 0.0035(15) 0.0068(13)
C24 0.0356(13) 0.0507(13) 0.144(3) -0.0216(16) 0.0117(15) 0.0081(11)
C25 0.0414(12) 0.0598(13) 0.0446(12) 0.0172(11) 0.0135(10) 0.0138(10)
C26 0.084(2) 0.134(3) 0.100(2) 0.053(2) 0.063(2) 0.026(2)
C27 0.131(4) 0.241(6) 0.197(5) 0.093(5) 0.127(4) 0.080(4)
C28 0.0371(10) 0.0413(10) 0.0363(10) 0.0021(8) 0.0088(8) 0.0134(8)
C29 0.0756(18) 0.0387(11) 0.087(2) -0.0117(13) 0.0183(15) 0.0095(11)
C30 0.0347(10) 0.0498(11) 0.0297(9) 0.0049(9) 0.0019(8) 0.0126(8)
C31 0.088(2) 0.160(3) 0.0302(13) -0.0109(17) 0.0058(13) 0.027(2)

loop_
_atom_type_symbol
_atom_type_description
_atom_type_scat_dispersion_real
_atom_type_scat_dispersion_imag
_atom_type_scat_source
C C 0.0033 0.0016 'International Tables Vol C Tables 4.2.6.8 and 6.1.1.4'
H H 0.0000 0.0000 'International Tables Vol C Tables 4.2.6.8 and 6.1.1.4'
N N 0.0061 0.0033 'International Tables Vol C Tables 4.2.6.8 and 6.1.1.4'
O O 0.0106 0.0060 'International Tables Vol C Tables 4.2.6.8 and 6.1.1.4'

loop_
_geom_angle_atom_site_label_1
_geom_angle_atom_site_label_2
_geom_angle_atom_site_label_3
_geom_angle
_geom_angle_site_symmetry_1
_geom_angle_site_symmetry_3
_geom_angle_publ_flag
N1 C1 C2 107.57(14) . . ?
O1 C1 N1 126.16(16) . . ?
O1 C1 C2 126.15(15) . . ?
C1 N1 C4 110.16(14) . . ?
C1 N1 C12 123.92(15) . . ?
C4 N1 C12 125.92(14) . . ?
C3 C2 C1 101.85(13) . . ?
C3 C2 C5 113.79(15) . . ?
O4 C2 C1 107.38(14) . . ?
O4 C2 C3 107.93(13) . . ?
O4 C2 C5 112.15(13) . . ?
C5 C2 C1 113.04(14) . . ?
C6 N2 C7 123.71(15) . . ?
C6 N2 C11 113.15(13) . . ?
C7 N2 C11 122.14(16) . . ?
C4 C3 C2 109.55(15) . . ?
C4 C3 C25 128.97(17) . . ?
C25 C3 C2 121.37(15) . . ?
C25 O3 C26 118.9(2) . . ?
N1 C4 C19 118.43(15) . . ?
C3 C4 N1 110.72(15) . . ?
C3 C4 C19 130.67(17) . . ?
C2 O4 C11 111.88(13) . . ?
C6 C5 C2 120.58(16) . . ?
C6 C5 C28 124.26(17) . . ?
C28 C5 C2 115.09(14) . . ?
N2 C6 C30 114.07(14) . . ?
C5 C6 N2 118.99(16) . . ?
C5 C6 C30 126.71(17) . . ?
C28 O6 C29 116.30(17) . . ?
N2 C7 H7 119.5 . . ?
C8 C7 N2 120.91(19) . . ?
C8 C7 H7 119.5 . . ?
C7 C8 H8 119.8 . . ?
C7 C8 C9 120.35(18) . . ?
C9 C8 H8 119.8 . . ?
C30 O8 C31 115.72(19) . . ?
C8 C9 H9 119.6 . . ?
C10 C9 C8 120.7(2) . . ?
C10 C9 H9 119.6 . . ?
C9 C10 H10 118.8 . . ?
C9 C10 C11 122.3(2) . . ?
C11 C10 H10 118.8 . . ?
N2 C11 C10 112.87(14) . . ?
N2 C11 H11 109.1 . . ?
O4 C11 N2 108.11(14) . . ?
O4 C11 C10 108.56(15) . . ?
O4 C11 H11 109.1 . . ?
C10 C11 H11 109.1 . . ?
C13 C12 N1 119.51(16) . . ?
C13 C12 C18 119.94(16) . . ?
C18 C12 N1 120.55(16) . . ?
C12 C13 H13 120.5 . . ?
C12 C13 C14 118.97(18) . . ?
C14 C13 H13 120.5 . . ?
C13 C14 H14 118.9 . . ?
C13 C14 C15 122.15(18) . . ?
C15 C14 H14 118.9 . . ?
C14 C15 C16 121.3(2) . . ?
C17 C15 C14 117.58(18) . . ?
C17 C15 C16 120.9(2) . . ?
C15 C16 H16B 109.5 . . ?
C15 C16 H16C 109.5 . . ?
C15 C16 H16A 109.5 . . ?
H16B C16 H16C 109.5 . . ?
H16B C16 H16A 109.5 . . ?
H16C C16 H16A 109.5 . . ?
C15 C17 H17 119.3 . . ?
C15 C17 C18 121.4(2) . . ?
C18 C17 H17 119.3 . . ?
C12 C18 H18 120.1 . . ?
C17 C18 C12 119.90(19) . . ?
C17 C18 H18 120.1 . . ?
C20 C19 C4 119.13(18) . . ?
C24 C19 C4 123.27(18) . . ?
C24 C19 C20 117.60(19) . . ?
C19 C20 H20 119.6 . . ?
C19 C20 C21 120.9(2) . . ?
C21 C20 H20 119.6 . . ?
C20 C21 H21 119.7 . . ?
C22 C21 C20 120.6(2) . . ?
C22 C21 H21 119.7 . . ?
C21 C22 H22 120.3 . . ?
C23 C22 C21 119.4(2) . . ?
C23 C22 H22 120.3 . . ?
C22 C23 H23 119.8 . . ?
C22 C23 C24 120.5(3) . . ?
C24 C23 H23 119.8 . . ?
C19 C24 C23 121.1(2) . . ?
C19 C24 H24 119.5 . . ?
C23 C24 H24 119.5 . . ?
O2 C25 C3 123.93(19) . . ?
O2 C25 O3 122.77(19) . . ?
O3 C25 C3 113.31(17) . . ?
O3 C26 H26A 110.0 . . ?
O3 C26 H26B 110.0 . . ?
H26A C26 H26B 108.4 . . ?
C27 C26 O3 108.5(3) . . ?
C27 C26 H26A 110.0 . . ?
C27 C26 H26B 110.0 . . ?
C26 C27 H27A 109.5 . . ?
C26 C27 H27B 109.5 . . ?
C26 C27 H27C 109.5 . . ?
H27A C27 H27B 109.5 . . ?
H27A C27 H27C 109.5 . . ?
H27B C27 H27C 109.5 . . ?
O5 C28 C5 123.26(18) . . ?
O5 C28 O6 123.27(18) . . ?
O6 C28 C5 113.41(15) . . ?
O6 C29 H29A 109.5 . . ?
O6 C29 H29B 109.5 . . ?
O6 C29 H29C 109.5 . . ?
H29A C29 H29B 109.5 . . ?
H29A C29 H29C 109.5 . . ?
H29B C29 H29C 109.5 . . ?
O7 C30 C6 122.66(18) . . ?
O7 C30 O8 125.30(18) . . ?
O8 C30 C6 111.99(16) . . ?
O8 C31 H31A 109.5 . . ?
O8 C31 H31B 109.5 . . ?
O8 C31 H31C 109.5 . . ?
H31A C31 H31B 109.5 . . ?
H31A C31 H31C 109.5 . . ?
H31B C31 H31C 109.5 . . ?

loop_
_geom_bond_atom_site_label_1
_geom_bond_atom_site_label_2
_geom_bond_distance
_geom_bond_site_symmetry_2
_geom_bond_publ_flag
C1 N1 1.382(2) . ?
C1 O1 1.205(2) . ?
C1 C2 1.540(2) . ?
N1 C4 1.411(2) . ?
N1 C12 1.432(2) . ?
C2 C3 1.509(2) . ?
C2 O4 1.431(2) . ?
C2 C5 1.522(2) . ?
N2 C6 1.373(2) . ?
N2 C7 1.384(2) . ?
N2 C11 1.461(2) . ?
O2 C25 1.194(2) . ?
C3 C4 1.353(2) . ?
C3 C25 1.452(3) . ?
O3 C25 1.311(3) . ?
O3 C26 1.436(3) . ?
C4 C19 1.478(2) . ?
O4 C11 1.441(2) . ?
C5 C6 1.356(2) . ?
C5 C28 1.468(3) . ?
O5 C28 1.205(2) . ?
C6 C30 1.504(2) . ?
O6 C28 1.336(2) . ?
O6 C29 1.440(3) . ?
C7 H7 0.9300 . ?
C7 C8 1.327(3) . ?
O7 C30 1.192(2) . ?
C8 H8 0.9300 . ?
C8 C9 1.440(3) . ?
O8 C30 1.319(2) . ?
O8 C31 1.453(3) . ?
C9 H9 0.9300 . ?
C9 C10 1.324(3) . ?
C10 H10 0.9300 . ?
C10 C11 1.478(3) . ?
C11 H11 0.9800 . ?
C12 C13 1.377(3) . ?
C12 C18 1.381(3) . ?
C13 H13 0.9300 . ?
C13 C14 1.379(3) . ?
C14 H14 0.9300 . ?
C14 C15 1.386(3) . ?
C15 C16 1.508(3) . ?
C15 C17 1.374(3) . ?
C16 H16B 0.9600 . ?
C16 H16C 0.9600 . ?
C16 H16A 0.9600 . ?
C17 H17 0.9300 . ?
C17 C18 1.379(3) . ?
C18 H18 0.9300 . ?
C19 C20 1.363(3) . ?
C19 C24 1.363(3) . ?
C20 H20 0.9300 . ?
C20 C21 1.373(3) . ?
C21 H21 0.9300 . ?
C21 C22 1.359(4) . ?
C22 H22 0.9300 . ?
C22 C23 1.330(4) . ?
C23 H23 0.9300 . ?
C23 C24 1.387(3) . ?
C24 H24 0.9300 . ?
C26 H26A 0.9700 . ?
C26 H26B 0.9700 . ?
C26 C27 1.419(5) . ?
C27 H27A 0.9600 . ?
C27 H27B 0.9600 . ?
C27 H27C 0.9600 . ?
C29 H29A 0.9600 . ?
C29 H29B 0.9600 . ?
C29 H29C 0.9600 . ?
C31 H31A 0.9600 . ?
C31 H31B 0.9600 . ?
C31 H31C 0.9600 . ?

loop_
_geom_torsion_atom_site_label_1
_geom_torsion_atom_site_label_2
_geom_torsion_atom_site_label_3
_geom_torsion_atom_site_label_4
_geom_torsion
_geom_torsion_site_symmetry_1
_geom_torsion_site_symmetry_2
_geom_torsion_site_symmetry_3
_geom_torsion_site_symmetry_4
_geom_torsion_publ_flag
C1 N1 C4 C3 3.5(2) . . . . ?
C1 N1 C4 C19 -172.11(16) . . . . ?
C1 N1 C12 C13 55.4(2) . . . . ?
C1 N1 C12 C18 -124.7(2) . . . . ?
C1 C2 C3 C4 -1.25(19) . . . . ?
C1 C2 C3 C25 175.28(18) . . . . ?
C1 C2 O4 C11 -95.43(15) . . . . ?
C1 C2 C5 C6 134.13(17) . . . . ?
C1 C2 C5 C28 -48.9(2) . . . . ?
N1 C1 C2 C3 3.26(18) . . . . ?
N1 C1 C2 O4 -110.02(15) . . . . ?
N1 C1 C2 C5 125.76(16) . . . . ?
N1 C4 C19 C20 67.8(3) . . . . ?
N1 C4 C19 C24 -112.6(3) . . . . ?
N1 C12 C13 C14 178.22(17) . . . . ?
N1 C12 C18 C17 -177.1(2) . . . . ?
O1 C1 N1 C4 179.72(18) . . . . ?
O1 C1 N1 C12 -0.4(3) . . . . ?
O1 C1 C2 C3 179.37(18) . . . . ?
O1 C1 C2 O4 66.1(2) . . . . ?
O1 C1 C2 C5 -58.1(2) . . . . ?
C2 C1 N1 C4 -4.2(2) . . . . ?
C2 C1 N1 C12 175.68(15) . . . . ?
C2 C3 C4 N1 -1.2(2) . . . . ?
C2 C3 C4 C19 173.71(18) . . . . ?
C2 C3 C25 O2 5.2(3) . . . . ?
C2 C3 C25 O3 -174.22(19) . . . . ?
C2 O4 C11 N2 -64.45(17) . . . . ?
C2 O4 C11 C10 172.79(14) . . . . ?
C2 C5 C6 N2 -19.0(2) . . . . ?
C2 C5 C6 C30 166.92(16) . . . . ?
C2 C5 C28 O5 -2.4(3) . . . . ?
C2 C5 C28 O6 175.13(15) . . . . ?
N2 C6 C30 O7 -58.4(2) . . . . ?
N2 C6 C30 O8 119.20(18) . . . . ?
N2 C7 C8 C9 2.0(3) . . . . ?
C3 C2 O4 C11 155.46(13) . . . . ?
C3 C2 C5 C6 -110.32(18) . . . . ?
C3 C2 C5 C28 66.69(19) . . . . ?
C3 C4 C19 C20 -106.8(3) . . . . ?
C3 C4 C19 C24 72.8(3) . . . . ?
C4 N1 C12 C13 -124.8(2) . . . . ?
C4 N1 C12 C18 55.1(3) . . . . ?
C4 C3 C25 O2 -179.0(2) . . . . ?
C4 C3 C25 O3 1.6(3) . . . . ?
C4 C19 C20 C21 179.7(2) . . . . ?
C4 C19 C24 C23 178.7(3) . . . . ?
O4 C2 C3 C4 111.63(16) . . . . ?
O4 C2 C3 C25 -71.8(2) . . . . ?
O4 C2 C5 C6 12.6(2) . . . . ?
O4 C2 C5 C28 -170.44(15) . . . . ?
C5 C2 C3 C4 -123.22(17) . . . . ?
C5 C2 C3 C25 53.3(2) . . . . ?
C5 C2 O4 C11 29.33(19) . . . . ?
C5 C6 C30 O7 115.9(2) . . . . ?
C5 C6 C30 O8 -66.5(2) . . . . ?
C6 N2 C7 C8 -176.09(19) . . . . ?
C6 N2 C11 O4 58.64(18) . . . . ?
C6 N2 C11 C10 178.73(16) . . . . ?
C6 C5 C28 O5 174.52(19) . . . . ?
C6 C5 C28 O6 -8.0(3) . . . . ?
C7 N2 C6 C5 151.68(17) . . . . ?
C7 N2 C6 C30 -33.5(2) . . . . ?
C7 N2 C11 O4 -110.29(17) . . . . ?
C7 N2 C11 C10 9.8(2) . . . . ?
C7 C8 C9 C10 2.1(4) . . . . ?
C8 C9 C10 C11 0.1(4) . . . . ?
C9 C10 C11 N2 -5.7(3) . . . . ?
C9 C10 C11 O4 114.1(2) . . . . ?
C11 N2 C6 C5 -17.1(2) . . . . ?
C11 N2 C6 C30 157.72(15) . . . . ?
C11 N2 C7 C8 -8.3(3) . . . . ?
C12 N1 C4 C3 -176.36(17) . . . . ?
C12 N1 C4 C19 8.0(3) . . . . ?
C12 C13 C14 C15 -0.8(3) . . . . ?
C13 C12 C18 C17 2.8(3) . . . . ?
C13 C14 C15 C16 -173.8(2) . . . . ?
C13 C14 C15 C17 2.1(3) . . . . ?
C14 C15 C17 C18 -0.9(4) . . . . ?
C15 C17 C18 C12 -1.4(4) . . . . ?
C16 C15 C17 C18 175.0(3) . . . . ?
C18 C12 C13 C14 -1.7(3) . . . . ?
C19 C20 C21 C22 0.7(5) . . . . ?
C20 C19 C24 C23 -1.6(5) . . . . ?
C20 C21 C22 C23 0.1(5) . . . . ?
C21 C22 C23 C24 -1.7(6) . . . . ?
C22 C23 C24 C19 2.4(6) . . . . ?
C24 C19 C20 C21 0.1(4) . . . . ?
C25 C3 C4 N1 -177.38(19) . . . . ?
C25 C3 C4 C19 -2.5(4) . . . . ?
C25 O3 C26 C27 -173.7(3) . . . . ?
C26 O3 C25 O2 0.4(4) . . . . ?
C26 O3 C25 C3 179.8(3) . . . . ?
C28 C5 C6 N2 164.24(16) . . . . ?
C28 C5 C6 C30 -9.8(3) . . . . ?
C29 O6 C28 C5 -177.41(19) . . . . ?
C29 O6 C28 O5 0.1(3) . . . . ?
C31 O8 C30 C6 -178.4(2) . . . . ?
C31 O8 C30 O7 -0.9(3) . . . . ?
